data_7107665
loop_
_publ_author_name
'Shabana Khan'
'Prinson P. Samuel'
'Reent Michel'
'Johannes M. Dieterich'
'Ricardo A. Mata'
'Jean-Philippe Demers'
'Adam Lange'
'Herbert W. Roesky'
'Dietmar Stalke'

_publ_section_title
;
 Monomeric Sn(II) and Ge(II) hydrides supported by a tridentate
 pincer-based ligand
;
_journal_name_full Chem.Commun.
_journal_page_first 4890
_journal_paper_doi 10.1039/c2cc31214j
_journal_volume 48
_journal_year 2012
_chemical_formula_sum 'C34 H44 Ge N2'
_chemical_formula_weight 553.30
_chemical_name_systematic
;
?
;
_space_group_IT_number 15
_symmetry_cell_setting monoclinic
_symmetry_space_group_name_Hall '-C 2yc'
_symmetry_space_group_name_H-M 'C 1 2/c 1'
_atom_sites_solution_hydrogens geom
_atom_sites_solution_primary direct
_atom_sites_solution_secondary difmap
_audit_creation_method SHELXL-97
_cell_angle_alpha 90.00
_cell_angle_beta 103.03(2)
_cell_angle_gamma 90.00
_cell_formula_units_Z 4
_cell_length_a 15.509(2)
_cell_length_b 8.506(2)
_cell_length_c 24.339(3)
_cell_measurement_reflns_used 9849
_cell_measurement_temperature 100(2)
_cell_measurement_theta_max 30.499
_cell_measurement_theta_min 2.696
_cell_volume 3128.1(10)
_computing_cell_refinement 'SAINT V7.68A'
_computing_data_collection 'APEX2 v2011.2'
_computing_data_reduction 'SAINT V7.68A'
_computing_molecular_graphics 'Shelxle, C. B. H bschle, 2011'
_computing_publication_material 'XSHELL in SHELXTL-97'
_computing_structure_refinement 'SHELXL in SHELXTL Version 2008/3'
_computing_structure_solution 'SHELXS in SHELXTL Version 2008/3'
_diffrn_ambient_temperature 100(2)
_diffrn_measured_fraction_theta_full 0.996
_diffrn_measured_fraction_theta_max 0.996
_diffrn_measurement_device_type 'Bruker Smart APEX II Ultra'
_diffrn_measurement_method 'omega scans'
_diffrn_radiation_monochromator mirror
_diffrn_radiation_source 'rotating anode (TXS)'
_diffrn_radiation_type MoK\a
_diffrn_radiation_wavelength 0.71073
_diffrn_reflns_av_R_equivalents 0.0253
_diffrn_reflns_av_sigmaI/netI 0.0185
_diffrn_reflns_limit_h_max 21
_diffrn_reflns_limit_h_min -22
_diffrn_reflns_limit_k_max 12
_diffrn_reflns_limit_k_min -11
_diffrn_reflns_limit_l_max 34
_diffrn_reflns_limit_l_min -28
_diffrn_reflns_number 31743
_diffrn_reflns_theta_full 30.55
_diffrn_reflns_theta_max 30.55
_diffrn_reflns_theta_min 1.72
_exptl_absorpt_coefficient_mu 1.002
_exptl_absorpt_correction_T_max 1.0000
_exptl_absorpt_correction_T_min 0.9508
_exptl_absorpt_correction_type multi-scan
_exptl_absorpt_process_details SADABS-2008/1
_exptl_crystal_colour red
_exptl_crystal_density_diffrn 1.175
_exptl_crystal_density_method 'not measured'
_exptl_crystal_description block
_exptl_crystal_F_000 1176
_exptl_crystal_size_max 0.15
_exptl_crystal_size_mid 0.1
_exptl_crystal_size_min 0.1
_refine_diff_density_max 0.566
_refine_diff_density_min -0.314
_refine_diff_density_rms 0.063
_refine_ls_extinction_coef 0.0007(2)
_refine_ls_extinction_expression Fc^*^=kFc[1+0.001xFc^2^\l^3^/sin(2\q)]^-1/4^
_refine_ls_extinction_method SHELXL
_refine_ls_goodness_of_fit_ref 1.040
_refine_ls_hydrogen_treatment mixed
_refine_ls_matrix_type full
_refine_ls_number_parameters 182
_refine_ls_number_reflns 4786
_refine_ls_number_restraints 0
_refine_ls_restrained_S_all 1.040
_refine_ls_R_factor_all 0.0514
_refine_ls_R_factor_gt 0.0408
_refine_ls_shift/su_max 0.000
_refine_ls_shift/su_mean 0.000
_refine_ls_structure_factor_coef Fsqd
_refine_ls_weighting_details 'calc w=1/[\s^2^(Fo^2^)+(0.0532P)^2^+2.6897P] where P=(Fo^2^+2Fc^2^)/3'
_refine_ls_weighting_scheme calc
_refine_ls_wR_factor_gt 0.1039
_refine_ls_wR_factor_ref 0.1098
_reflns_number_gt 3967
_reflns_number_total 4786
_reflns_threshold_expression >2sigma(I)
_cod_data_source_file c2cc31214j.txt
_cod_data_source_block c2c
_cod_original_cell_volume 3128.1(9)
_cod_original_sg_symbol_H-M C2/c
_cod_database_code 7107665

loop_
_symmetry_equiv_pos_as_xyz
'x, y, z'
'-x, y, -z+1/2'
'x+1/2, y+1/2, z'
'-x+1/2, y+1/2, -z+1/2'
'-x, -y, -z'
'x, -y, z-1/2'
'-x+1/2, -y+1/2, -z'
'x+1/2, -y+1/2, z-1/2'

loop_
_atom_site_label
_atom_site_type_symbol
_atom_site_fract_x
_atom_site_fract_y
_atom_site_fract_z
_atom_site_U_iso_or_equiv
_atom_site_adp_type
_atom_site_occupancy
_atom_site_symmetry_multiplicity
_atom_site_calc_flag
_atom_site_refinement_flags
Ge1 Ge 0.48401(3) 0.45426(3) 0.24548(4) 0.02843(15) Uani 0.50 1 d P
H1 H 0.591(2) 0.381(5) 0.2769(16) 0.043 Uiso 0.50 1 d P
N1 N 0.46746(7) 0.51503(13) 0.33343(4) 0.0226(2) Uani 1 1 d .
C2 C 0.48095(8) 0.76361(15) 0.29561(5) 0.0227(2) Uani 1 1 d .
C3 C 0.48053(9) 0.92814(16) 0.29551(6) 0.0292(3) Uani 1 1 d .
H3 H 0.4671 0.9844 0.3262 0.035 Uiso 1 1 calc R
C4 C 0.5000 1.0089(2) 0.2500 0.0334(4) Uani 1 2 d S
H4 H 0.5000 1.1206 0.2500 0.040 Uiso 1 2 calc SR
C5 C 0.46359(8) 0.66483(15) 0.34167(5) 0.0238(2) Uani 1 1 d .
C6 C 0.44425(13) 0.7374(2) 0.39352(7) 0.0414(4) Uani 1 1 d .
H6A H 0.3918 0.8045 0.3830 0.062 Uiso 1 1 calc R
H6B H 0.4950 0.8009 0.4125 0.062 Uiso 1 1 calc R
H6C H 0.4333 0.6543 0.4190 0.062 Uiso 1 1 calc R
C7 C 0.45849(8) 0.39905(15) 0.37387(5) 0.0232(2) Uani 1 1 d .
C8 C 0.37789(9) 0.31768(17) 0.36736(6) 0.0274(3) Uani 1 1 d .
C9 C 0.37273(10) 0.19659(18) 0.40482(7) 0.0340(3) Uani 1 1 d .
H9 H 0.3186 0.1410 0.4013 0.041 Uiso 1 1 calc R
C10 C 0.44480(11) 0.15550(18) 0.44708(7) 0.0357(3) Uani 1 1 d .
H10 H 0.4399 0.0731 0.4725 0.043 Uiso 1 1 calc R
C11 C 0.52408(10) 0.23473(18) 0.45216(6) 0.0321(3) Uani 1 1 d .
H11 H 0.5736 0.2045 0.4809 0.039 Uiso 1 1 calc R
C12 C 0.53289(9) 0.35775(16) 0.41616(5) 0.0259(3) Uani 1 1 d .
C13 C 0.62160(9) 0.44015(18) 0.42220(7) 0.0317(3) Uani 1 1 d .
H13 H 0.6132 0.5294 0.3947 0.038 Uiso 1 1 calc R
C14 C 0.68983(12) 0.3292(3) 0.40742(9) 0.0503(4) Uani 1 1 d .
H14A H 0.6690 0.2921 0.3686 0.075 Uiso 1 1 calc R
H14B H 0.6983 0.2392 0.4332 0.075 Uiso 1 1 calc R
H14C H 0.7461 0.3849 0.4110 0.075 Uiso 1 1 calc R
C15 C 0.65461(13) 0.5085(3) 0.48134(9) 0.0520(5) Uani 1 1 d .
H15A H 0.7086 0.5694 0.4826 0.078 Uiso 1 1 calc R
H15B H 0.6673 0.4227 0.5089 0.078 Uiso 1 1 calc R
H15C H 0.6090 0.5771 0.4904 0.078 Uiso 1 1 calc R
C16 C 0.29754(10) 0.3605(2) 0.32146(7) 0.0367(3) Uani 1 1 d .
H16 H 0.3152 0.4473 0.2985 0.044 Uiso 1 1 calc R
C17 C 0.26564(15) 0.2233(3) 0.28204(10) 0.0643(6) Uani 1 1 d .
H17A H 0.2163 0.2576 0.2518 0.096 Uiso 1 1 calc R
H17B H 0.2459 0.1378 0.3032 0.096 Uiso 1 1 calc R
H17C H 0.3142 0.1860 0.2657 0.096 Uiso 1 1 calc R
C18 C 0.22335(15) 0.4221(4) 0.34738(12) 0.0730(7) Uani 1 1 d .
H18A H 0.1739 0.4573 0.3173 0.110 Uiso 1 1 calc R
H18B H 0.2453 0.5106 0.3724 0.110 Uiso 1 1 calc R
H18C H 0.2032 0.3380 0.3690 0.110 Uiso 1 1 calc R
C1 C 0.5000 0.6815(2) 0.2500 0.0212(3) Uani 1 2 d S

loop_
_atom_site_aniso_label
_atom_site_aniso_U_11
_atom_site_aniso_U_22
_atom_site_aniso_U_33
_atom_site_aniso_U_23
_atom_site_aniso_U_13
_atom_site_aniso_U_12
Ge1 0.0383(4) 0.01461(12) 0.0324(3) -0.00032(14) 0.0081(3) -0.00073(11)
N1 0.0274(5) 0.0199(5) 0.0201(5) -0.0004(4) 0.0042(4) 0.0013(4)
C2 0.0235(5) 0.0176(5) 0.0255(6) -0.0017(4) 0.0019(4) 0.0009(4)
C3 0.0340(7) 0.0179(6) 0.0347(7) -0.0049(5) 0.0058(5) 0.0021(5)
C4 0.0419(11) 0.0134(8) 0.0440(11) 0.000 0.0079(9) 0.000
C5 0.0254(6) 0.0218(6) 0.0233(6) -0.0028(5) 0.0039(4) 0.0024(5)
C6 0.0656(11) 0.0288(8) 0.0350(7) -0.0056(6) 0.0225(7) 0.0056(7)
C7 0.0297(6) 0.0194(6) 0.0211(5) -0.0003(4) 0.0071(5) 0.0028(5)
C8 0.0301(6) 0.0238(6) 0.0276(6) -0.0006(5) 0.0052(5) -0.0005(5)
C9 0.0394(7) 0.0260(7) 0.0386(8) 0.0011(6) 0.0131(6) -0.0050(6)
C10 0.0506(9) 0.0246(7) 0.0338(7) 0.0077(6) 0.0137(6) 0.0019(6)
C11 0.0404(7) 0.0291(7) 0.0254(6) 0.0048(5) 0.0044(5) 0.0069(6)
C12 0.0305(6) 0.0244(6) 0.0223(6) -0.0004(5) 0.0046(5) 0.0038(5)
C13 0.0284(6) 0.0312(7) 0.0333(7) 0.0016(6) 0.0021(5) 0.0029(5)
C14 0.0383(8) 0.0494(11) 0.0670(12) -0.0022(9) 0.0195(8) 0.0067(8)
C15 0.0430(9) 0.0606(12) 0.0478(10) -0.0171(9) 0.0007(8) -0.0073(9)
C16 0.0302(7) 0.0358(8) 0.0400(8) 0.0020(6) -0.0005(6) -0.0029(6)
C17 0.0537(11) 0.0628(14) 0.0626(13) -0.0175(11) -0.0160(10) 0.0000(10)
C18 0.0495(11) 0.0926(19) 0.0719(15) -0.0072(14) 0.0032(10) 0.0337(12)
C1 0.0227(7) 0.0155(7) 0.0236(8) 0.000 0.0018(6) 0.000

loop_
_atom_type_symbol
_atom_type_description
_atom_type_scat_dispersion_real
_atom_type_scat_dispersion_imag
_atom_type_scat_source
C C 0.0033 0.0016 'International Tables Vol C Tables 4.2.6.8 and 6.1.1.4'
H H 0.0000 0.0000 'International Tables Vol C Tables 4.2.6.8 and 6.1.1.4'
N N 0.0061 0.0033 'International Tables Vol C Tables 4.2.6.8 and 6.1.1.4'
Ge Ge 0.1547 1.8001 'International Tables Vol C Tables 4.2.6.8 and 6.1.1.4'

loop_
_geom_angle_atom_site_label_1
_geom_angle_atom_site_label_2
_geom_angle_atom_site_label_3
_geom_angle
_geom_angle_site_symmetry_1
_geom_angle_site_symmetry_3
Ge1 Ge1 C1 82.698(13) 2_655 .
Ge1 Ge1 N1 84.0(2) 2_655 .
C1 Ge1 N1 76.18(4) . .
Ge1 Ge1 N1 83.5(2) 2_655 2_655
C1 Ge1 N1 76.12(4) . 2_655
N1 Ge1 N1 150.79(5) . 2_655
Ge1 Ge1 H1 20.5(14) 2_655 .
C1 Ge1 H1 103.2(14) . .
N1 Ge1 H1 88.1(13) . .
N1 Ge1 H1 89.3(13) 2_655 .
C5 N1 C7 124.11(11) . .
C5 N1 Ge1 112.91(9) . .
C7 N1 Ge1 122.93(8) . .
C5 N1 Ge1 112.99(9) . 2_655
C7 N1 Ge1 121.96(8) . 2_655
Ge1 N1 Ge1 12.50(2) . 2_655
C1 C2 C3 120.00(13) . .
C1 C2 C5 115.24(12) . .
C3 C2 C5 124.75(12) . .
C4 C3 C2 119.51(14) . .
C4 C3 H3 120.2 . .
C2 C3 H3 120.2 . .
C3 C4 C3 120.93(19) 2_655 .
C3 C4 H4 119.5 2_655 .
C3 C4 H4 119.5 . .
N1 C5 C2 114.89(11) . .
N1 C5 C6 124.25(13) . .
C2 C5 C6 120.85(12) . .
C5 C6 H6A 109.5 . .
C5 C6 H6B 109.5 . .
H6A C6 H6B 109.5 . .
C5 C6 H6C 109.5 . .
H6A C6 H6C 109.5 . .
H6B C6 H6C 109.5 . .
C8 C7 C12 121.41(12) . .
C8 C7 N1 119.12(11) . .
C12 C7 N1 119.17(12) . .
C9 C8 C7 118.16(13) . .
C9 C8 C16 120.10(13) . .
C7 C8 C16 121.73(13) . .
C10 C9 C8 121.27(14) . .
C10 C9 H9 119.4 . .
C8 C9 H9 119.4 . .
C9 C10 C11 119.78(14) . .
C9 C10 H10 120.1 . .
C11 C10 H10 120.1 . .
C10 C11 C12 121.45(13) . .
C10 C11 H11 119.3 . .
C12 C11 H11 119.3 . .
C11 C12 C7 117.90(13) . .
C11 C12 C13 120.05(12) . .
C7 C12 C13 122.03(12) . .
C14 C13 C12 110.72(13) . .
C14 C13 C15 110.82(15) . .
C12 C13 C15 111.69(14) . .
C14 C13 H13 107.8 . .
C12 C13 H13 107.8 . .
C15 C13 H13 107.8 . .
C13 C14 H14A 109.5 . .
C13 C14 H14B 109.5 . .
H14A C14 H14B 109.5 . .
C13 C14 H14C 109.5 . .
H14A C14 H14C 109.5 . .
H14B C14 H14C 109.5 . .
C13 C15 H15A 109.5 . .
C13 C15 H15B 109.5 . .
H15A C15 H15B 109.5 . .
C13 C15 H15C 109.5 . .
H15A C15 H15C 109.5 . .
H15B C15 H15C 109.5 . .
C8 C16 C17 112.08(15) . .
C8 C16 C18 110.41(15) . .
C17 C16 C18 110.87(18) . .
C8 C16 H16 107.8 . .
C17 C16 H16 107.8 . .
C18 C16 H16 107.8 . .
C16 C17 H17A 109.5 . .
C16 C17 H17B 109.5 . .
H17A C17 H17B 109.5 . .
C16 C17 H17C 109.5 . .
H17A C17 H17C 109.5 . .
H17B C17 H17C 109.5 . .
C16 C18 H18A 109.5 . .
C16 C18 H18B 109.5 . .
H18A C18 H18B 109.5 . .
C16 C18 H18C 109.5 . .
H18A C18 H18C 109.5 . .
H18B C18 H18C 109.5 . .
C2 C1 C2 120.04(16) . 2_655
C2 C1 Ge1 119.86(9) . 2_655
C2 C1 Ge1 119.57(9) 2_655 2_655
C2 C1 Ge1 119.57(9) . .
C2 C1 Ge1 119.85(9) 2_655 .
Ge1 C1 Ge1 14.60(3) 2_655 .

loop_
_geom_bond_atom_site_label_1
_geom_bond_atom_site_label_2
_geom_bond_distance
_geom_bond_site_symmetry_2
Ge1 Ge1 0.4951(7) 2_655
Ge1 C1 1.9483(18) .
Ge1 N1 2.2722(15) .
Ge1 N1 2.2746(15) 2_655
Ge1 H1 1.77(4) .
N1 C5 1.2934(17) .
N1 C7 1.4224(17) .
N1 Ge1 2.2747(15) 2_655
C2 C1 1.3985(15) .
C2 C3 1.3995(18) .
C2 C5 1.4736(18) .
C3 C4 1.3929(18) .
C3 H3 0.9500 .
C4 C3 1.3928(18) 2_655
C4 H4 0.9500 .
C5 C6 1.4947(19) .
C6 H6A 0.9800 .
C6 H6B 0.9800 .
C6 H6C 0.9800 .
C7 C8 1.4062(19) .
C7 C12 1.4067(18) .
C8 C9 1.390(2) .
C8 C16 1.519(2) .
C9 C10 1.382(2) .
C9 H9 0.9500 .
C10 C11 1.383(2) .
C10 H10 0.9500 .
C11 C12 1.391(2) .
C11 H11 0.9500 .
C12 C13 1.521(2) .
C13 C14 1.520(2) .
C13 C15 1.530(2) .
C13 H13 1.0000 .
C14 H14A 0.9800 .
C14 H14B 0.9800 .
C14 H14C 0.9800 .
C15 H15A 0.9800 .
C15 H15B 0.9800 .
C15 H15C 0.9800 .
C16 C17 1.521(3) .
C16 C18 1.524(3) .
C16 H16 1.0000 .
C17 H17A 0.9800 .
C17 H17B 0.9800 .
C17 H17C 0.9800 .
C18 H18A 0.9800 .
C18 H18B 0.9800 .
C18 H18C 0.9800 .
C1 C2 1.3985(15) 2_655
C1 Ge1 1.9483(18) 2_655
